data_4509288
loop_
_publ_author_name
'Telfer, Shane G.'
'Wuest, James D.'

_publ_section_title
;
 Metallotectons: Comparison of Molecular Networks Built from Racemic and
 Enantiomerically Pure Tris(dipyrrinato)cobalt(III) Complexes
;
_journal_issue 4
_journal_name_full 'Crystal Growth &amp; Design'
_journal_page_first 1923
_journal_paper_doi 10.1021/cg8011734
_journal_volume 9
_journal_year 2009
_chemical_compound_source 'Synthesized by the authors. See text'
_chemical_formula_sum 'C50 H33 Co N10'
_chemical_formula_weight 832.79
_chemical_name_systematic
;
 ?
;
_space_group_IT_number 15
_symmetry_cell_setting monoclinic
_symmetry_space_group_name_Hall '-C 2yc'
_symmetry_space_group_name_H-M 'C 1 2/c 1'
_atom_sites_solution_hydrogens geom
_atom_sites_solution_primary direct
_atom_sites_solution_secondary difmap
_audit_creation_method SHELXL-97
_cell_angle_alpha 90.00
_cell_angle_beta 120.3590(10)
_cell_angle_gamma 90.00
_cell_formula_units_Z 8
_cell_length_a 33.1442(11)
_cell_length_b 9.9036(3)
_cell_length_c 28.9106(10)
_cell_measurement_reflns_used 25982
_cell_measurement_temperature 203(2)
_cell_measurement_theta_max 68.67
_cell_measurement_theta_min 3.09
_cell_volume 8188.5(5)
_computing_cell_refinement 'SMART (Bruker, 2003)'
_computing_data_collection 'SMART (Bruker, 2003)'
_computing_data_reduction 'SAINT (Bruker, 2004)'
_computing_molecular_graphics 'SHELXTL (Bruker, 1997)'
_computing_publication_material 'UdMX (local program)'
_computing_structure_refinement 'SHELXL97 (Sheldrick, 1997)'
_computing_structure_solution 'SHELXS97 (Sheldrick, 1997)'
_diffrn_ambient_temperature 203(2)
_diffrn_detector_area_resol_mean 5.5
_diffrn_measured_fraction_theta_full 0.991
_diffrn_measured_fraction_theta_max 0.991
_diffrn_measurement_device_type 'Bruker Smart 6000'
_diffrn_measurement_method \w
_diffrn_radiation_monochromator 'Montel 200 optics'
_diffrn_radiation_source 'Rotating Anode'
_diffrn_radiation_type CuK\a
_diffrn_radiation_wavelength 1.54178
_diffrn_reflns_av_R_equivalents 0.042
_diffrn_reflns_av_sigmaI/netI 0.0224
_diffrn_reflns_limit_h_max 40
_diffrn_reflns_limit_h_min -39
_diffrn_reflns_limit_k_max 11
_diffrn_reflns_limit_k_min -11
_diffrn_reflns_limit_l_max 34
_diffrn_reflns_limit_l_min -34
_diffrn_reflns_number 55138
_diffrn_reflns_theta_full 68.70
_diffrn_reflns_theta_max 68.70
_diffrn_reflns_theta_min 3.09
_diffrn_standards_decay_% -0.27
_diffrn_standards_number 319
_exptl_absorpt_coefficient_mu 3.678
_exptl_absorpt_correction_T_max 1.0000
_exptl_absorpt_correction_T_min 0.6700
_exptl_absorpt_correction_type multi-scan
_exptl_absorpt_process_details 'Sadabs (Sheldrick,1996)'
_exptl_crystal_colour orange
_exptl_crystal_density_diffrn 1.351
_exptl_crystal_density_method 'not measured'
_exptl_crystal_description plate
_exptl_crystal_F_000 3440
_exptl_crystal_size_max 0.15
_exptl_crystal_size_mid 0.10
_exptl_crystal_size_min 0.05
_refine_diff_density_max 0.246
_refine_diff_density_min -0.496
_refine_diff_density_rms 0.049
_refine_ls_extinction_method none
_refine_ls_goodness_of_fit_ref 1.088
_refine_ls_hydrogen_treatment constr
_refine_ls_matrix_type full
_refine_ls_number_parameters 551
_refine_ls_number_reflns 7491
_refine_ls_number_restraints 0
_refine_ls_restrained_S_all 1.088
_refine_ls_R_factor_all 0.0361
_refine_ls_R_factor_gt 0.0328
_refine_ls_shift/su_max 0.041
_refine_ls_shift/su_mean 0.003
_refine_ls_structure_factor_coef Fsqd
_refine_ls_weighting_details 'calc w=1/[\s^2^(Fo^2^)+(0.0678P)^2^+0.0000P] where P=(Fo^2^+2Fc^2^)/3'
_refine_ls_weighting_scheme calc
_refine_ls_wR_factor_gt 0.0943
_refine_ls_wR_factor_ref 0.0959
_reflns_number_gt 6787
_reflns_number_total 7491
_reflns_threshold_expression I>2\s(I)
_cod_data_source_file cg8011734sup1.cif
_cod_data_source_block 1b_MeCN
_cod_depositor_comments
;
The following automatic conversions were performed:

'_symmetry_cell_setting' value 'Monoclinic' changed to 'monoclinic'
according to /home/saulius/struct/CIF-dictionaries/cif_core.dic
dictionary named 'cif_core.dic' version 2.4.2 from
2011-04-26.

'_geom_bond_publ_flag' value 'Y' changed to 'y'
according to /home/saulius/struct/CIF-dictionaries/cif_core.dic
dictionary named 'cif_core.dic' version 2.4.2 from 2011-04-26 (71
time).

'_geom_angle_publ_flag' value 'Y' changed to 'y' according to
/home/saulius/struct/CIF-dictionaries/cif_core.dic dictionary named
'cif_core.dic' version 2.4.2 from 2011-04-26 (112 times).

Automatic conversion script
Id: cif_fix_values 1891 2012-01-12 08:04:46Z andrius 
;
_cod_original_sg_symbol_H-M C2/c
_cod_database_code 4509288

loop_
_symmetry_equiv_pos_as_xyz
'x, y, z'
'-x, y, -z+1/2'
'x+1/2, y+1/2, z'
'-x+1/2, y+1/2, -z+1/2'
'-x, -y, -z'
'x, -y, z-1/2'
'-x+1/2, -y+1/2, -z'
'x+1/2, -y+1/2, z-1/2'

loop_
_atom_site_label
_atom_site_type_symbol
_atom_site_fract_x
_atom_site_fract_y
_atom_site_fract_z
_atom_site_U_iso_or_equiv
_atom_site_adp_type
_atom_site_occupancy
_atom_site_symmetry_multiplicity
_atom_site_calc_flag
_atom_site_refinement_flags
Co1 Co 0.623243(8) 0.07497(2) 0.646619(9) 0.02400(9) Uani 1 1 d .
C2 C 0.71075(5) 0.07842(14) 0.64392(6) 0.0304(3) Uani 1 1 d .
H2 H 0.7262 0.1294 0.6756 0.037 Uiso 1 1 calc R
C3 C 0.73146(6) 0.03443(17) 0.61459(7) 0.0372(4) Uani 1 1 d .
H3 H 0.7623 0.0504 0.6228 0.045 Uiso 1 1 calc R
C4 C 0.69778(6) -0.03641(17) 0.57160(7) 0.0368(4) Uani 1 1 d .
H4 H 0.7011 -0.0781 0.5445 0.044 Uiso 1 1 calc R
C5 C 0.65707(5) -0.03482(15) 0.57569(6) 0.0301(3) Uani 1 1 d .
C6 C 0.61417(6) -0.09662(15) 0.54131(6) 0.0309(3) Uani 1 1 d .
C7 C 0.57564(6) -0.09868(15) 0.54799(6) 0.0317(3) Uani 1 1 d .
C8 C 0.53248(6) -0.16739(16) 0.51604(6) 0.0386(4) Uani 1 1 d .
H8 H 0.5241 -0.2187 0.4851 0.046 Uiso 1 1 calc R
C9 C 0.50582(6) -0.14506(17) 0.53855(7) 0.0409(4) Uani 1 1 d .
H9 H 0.4755 -0.1784 0.5264 0.049 Uiso 1 1 calc R
C10 C 0.53216(6) -0.06222(16) 0.58365(7) 0.0358(4) Uani 1 1 d .
H10 H 0.5215 -0.0303 0.6062 0.043 Uiso 1 1 calc R
C12 C 0.60988(6) -0.17070(16) 0.49397(6) 0.0335(3) Uani 1 1 d .
C13 C 0.62455(6) -0.30379(16) 0.49954(6) 0.0367(4) Uani 1 1 d .
H13 H 0.6384 -0.3452 0.5334 0.044 Uiso 1 1 calc R
C14 C 0.61909(6) -0.37630(17) 0.45588(7) 0.0386(4) Uani 1 1 d .
H14 H 0.6286 -0.4670 0.4599 0.046 Uiso 1 1 calc R
C15 C 0.59946(6) -0.31426(18) 0.40624(6) 0.0399(4) Uani 1 1 d .
C16 C 0.58526(8) -0.1807(2) 0.40017(7) 0.0527(5) Uani 1 1 d .
H16 H 0.5722 -0.1387 0.3665 0.063 Uiso 1 1 calc R
C17 C 0.59051(8) -0.10945(19) 0.44410(7) 0.0501(5) Uani 1 1 d .
H17 H 0.5809 -0.0188 0.4401 0.060 Uiso 1 1 calc R
C18 C 0.59356(8) -0.3925(2) 0.36100(8) 0.0532(5) Uani 1 1 d .
C22 C 0.60696(5) 0.26543(15) 0.56147(6) 0.0296(3) Uani 1 1 d .
H22 H 0.6222 0.2099 0.5487 0.036 Uiso 1 1 calc R
C23 C 0.59084(6) 0.39664(16) 0.54285(6) 0.0331(3) Uani 1 1 d .
H23 H 0.5931 0.4430 0.5159 0.040 Uiso 1 1 calc R
C24 C 0.57116(6) 0.44423(16) 0.57141(6) 0.0325(3) Uani 1 1 d .
H24 H 0.5578 0.5299 0.5682 0.039 Uiso 1 1 calc R
C25 C 0.57479(5) 0.33957(14) 0.60684(6) 0.0273(3) Uani 1 1 d .
C26 C 0.55939(5) 0.34024(14) 0.64394(6) 0.0279(3) Uani 1 1 d .
C27 C 0.56289(5) 0.23193(15) 0.67627(6) 0.0295(3) Uani 1 1 d .
C28 C 0.54249(6) 0.21973(17) 0.70938(6) 0.0371(4) Uani 1 1 d .
H28 H 0.5261 0.2872 0.7159 0.044 Uiso 1 1 calc R
C29 C 0.55129(6) 0.09206(17) 0.72966(7) 0.0390(4) Uani 1 1 d .
H29 H 0.5420 0.0545 0.7527 0.047 Uiso 1 1 calc R
C30 C 0.57692(5) 0.02730(17) 0.70940(6) 0.0335(3) Uani 1 1 d .
H30 H 0.5876 -0.0623 0.7173 0.040 Uiso 1 1 calc R
C32 C 0.53672(5) 0.46502(15) 0.64898(6) 0.0294(3) Uani 1 1 d .
C33 C 0.49677(5) 0.51766(16) 0.60521(6) 0.0334(3) Uani 1 1 d .
H33 H 0.4846 0.4767 0.5714 0.040 Uiso 1 1 calc R
C34 C 0.47480(6) 0.62988(17) 0.61097(6) 0.0355(4) Uani 1 1 d .
H34 H 0.4477 0.6650 0.5813 0.043 Uiso 1 1 calc R
C35 C 0.49305(6) 0.69020(16) 0.66098(6) 0.0351(3) Uani 1 1 d .
C36 C 0.53348(6) 0.64001(17) 0.70492(6) 0.0381(4) Uani 1 1 d .
H36 H 0.5461 0.6821 0.7386 0.046 Uiso 1 1 calc R
C37 C 0.55489(6) 0.52799(17) 0.69862(6) 0.0350(3) Uani 1 1 d .
H37 H 0.5822 0.4936 0.7282 0.042 Uiso 1 1 calc R
C38 C 0.46893(6) 0.80288(17) 0.66745(7) 0.0418(4) Uani 1 1 d .
C42 C 0.67983(5) 0.31927(15) 0.69566(6) 0.0306(3) Uani 1 1 d .
H42 H 0.6674 0.3642 0.6626 0.037 Uiso 1 1 calc R
C43 C 0.71255(6) 0.37601(16) 0.74520(7) 0.0374(4) Uani 1 1 d .
H43 H 0.7262 0.4622 0.7510 0.045 Uiso 1 1 calc R
C44 C 0.72072(6) 0.28139(16) 0.78330(6) 0.0390(4) Uani 1 1 d .
H44 H 0.7407 0.2908 0.8205 0.047 Uiso 1 1 calc R
C45 C 0.69349(5) 0.16603(15) 0.75631(6) 0.0310(3) Uani 1 1 d .
C46 C 0.69416(5) 0.04003(16) 0.77853(6) 0.0315(3) Uani 1 1 d .
C47 C 0.67549(6) -0.07818(14) 0.74914(6) 0.0307(3) Uani 1 1 d .
C48 C 0.67882(6) -0.21266(16) 0.76795(7) 0.0371(4) Uani 1 1 d .
H48 H 0.6933 -0.2402 0.8040 0.044 Uiso 1 1 calc R
C49 C 0.65710(6) -0.29430(17) 0.72393(7) 0.0414(4) Uani 1 1 d .
H49 H 0.6545 -0.3888 0.7239 0.050 Uiso 1 1 calc R
C50 C 0.63935(6) -0.20969(16) 0.67867(7) 0.0367(4) Uani 1 1 d .
H50 H 0.6223 -0.2399 0.6430 0.044 Uiso 1 1 calc R
C52 C 0.71606(6) 0.03538(17) 0.83801(6) 0.0352(3) Uani 1 1 d .
C53 C 0.69713(7) 0.1157(2) 0.86190(7) 0.0475(4) Uani 1 1 d .
H53 H 0.6716 0.1722 0.8404 0.057 Uiso 1 1 calc R
C54 C 0.71525(7) 0.1134(2) 0.91643(7) 0.0509(5) Uani 1 1 d .
H54 H 0.7020 0.1674 0.9321 0.061 Uiso 1 1 calc R
C55 C 0.75314(6) 0.0310(2) 0.94818(7) 0.0432(4) Uani 1 1 d .
C56 C 0.77284(6) -0.04969(19) 0.92539(7) 0.0420(4) Uani 1 1 d .
H56 H 0.7985 -0.1055 0.9471 0.050 Uiso 1 1 calc R
C57 C 0.75421(6) -0.04695(18) 0.87039(7) 0.0385(4) Uani 1 1 d .
H57 H 0.7674 -0.1011 0.8547 0.046 Uiso 1 1 calc R
C58 C 0.77236(7) 0.0298(2) 1.00566(7) 0.0507(5) Uani 1 1 d .
C101 C 0.35046(7) 0.7540(2) 0.57053(8) 0.0522(5) Uani 1 1 d .
C102 C 0.34066(9) 0.7613(3) 0.61409(10) 0.0701(6) Uani 1 1 d .
H10A H 0.3552 0.6854 0.6381 0.105 Uiso 1 1 calc R
H10B H 0.3071 0.7584 0.5996 0.105 Uiso 1 1 calc R
H10C H 0.3531 0.8450 0.6337 0.105 Uiso 1 1 calc R
N1 N 0.66632(4) 0.03871(12) 0.62111(5) 0.0272(3) Uani 1 1 d .
N11 N 0.57416(4) -0.03479(13) 0.59028(5) 0.0292(3) Uani 1 1 d .
N18 N 0.58894(9) -0.4567(2) 0.32593(7) 0.0797(6) Uani 1 1 d .
N21 N 0.59768(4) 0.23011(12) 0.59987(4) 0.0261(3) Uani 1 1 d .
N31 N 0.58411(4) 0.10896(13) 0.67769(5) 0.0280(3) Uani 1 1 d .
N39 N 0.44919(7) 0.89107(17) 0.67257(7) 0.0589(5) Uani 1 1 d .
N41 N 0.66868(4) 0.19323(12) 0.70157(5) 0.0267(3) Uani 1 1 d .
N51 N 0.65000(5) -0.08025(11) 0.69328(5) 0.0290(3) Uani 1 1 d .
N59 N 0.78780(6) 0.0311(2) 1.05081(6) 0.0645(5) Uani 1 1 d .
N100 N 0.35847(6) 0.74611(19) 0.53664(7) 0.0630(5) Uani 1 1 d .

loop_
_atom_site_aniso_label
_atom_site_aniso_U_11
_atom_site_aniso_U_22
_atom_site_aniso_U_33
_atom_site_aniso_U_23
_atom_site_aniso_U_13
_atom_site_aniso_U_12
Co1 0.02562(14) 0.02391(14) 0.02242(14) 0.00100(9) 0.01211(11) -0.00037(9)
C2 0.0283(8) 0.0317(8) 0.0288(8) -0.0011(6) 0.0126(6) -0.0013(6)
C3 0.0322(8) 0.0430(9) 0.0396(9) -0.0022(7) 0.0206(7) -0.0015(7)
C4 0.0408(9) 0.0399(9) 0.0355(9) -0.0040(7) 0.0235(7) 0.0009(7)
C5 0.0337(8) 0.0294(7) 0.0266(7) -0.0017(6) 0.0148(6) 0.0011(6)
C6 0.0364(8) 0.0259(7) 0.0268(8) -0.0002(6) 0.0134(7) 0.0013(6)
C7 0.0355(8) 0.0271(7) 0.0266(8) -0.0019(6) 0.0114(7) -0.0019(6)
C8 0.0386(9) 0.0339(8) 0.0324(8) -0.0032(7) 0.0099(7) -0.0065(7)
C9 0.0321(8) 0.0437(9) 0.0386(9) 0.0008(8) 0.0117(7) -0.0112(8)
C10 0.0310(8) 0.0408(9) 0.0338(9) 0.0035(7) 0.0152(7) -0.0040(7)
C12 0.0361(8) 0.0323(8) 0.0288(8) -0.0047(6) 0.0140(7) -0.0023(7)
C13 0.0477(9) 0.0331(8) 0.0268(8) 0.0001(6) 0.0170(7) 0.0011(7)
C14 0.0502(10) 0.0324(8) 0.0361(9) -0.0027(7) 0.0240(8) 0.0000(8)
C15 0.0493(10) 0.0413(9) 0.0292(8) -0.0074(7) 0.0199(7) -0.0055(8)
C16 0.0750(14) 0.0475(10) 0.0285(9) 0.0031(8) 0.0211(9) 0.0079(10)
C17 0.0730(13) 0.0357(9) 0.0348(9) 0.0024(8) 0.0222(9) 0.0125(9)
C18 0.0723(14) 0.0511(11) 0.0350(10) -0.0051(9) 0.0263(10) -0.0005(10)
C22 0.0329(8) 0.0341(8) 0.0242(7) -0.0010(6) 0.0162(6) -0.0030(7)
C23 0.0426(9) 0.0342(8) 0.0244(7) 0.0058(6) 0.0182(7) -0.0007(7)
C24 0.0378(9) 0.0301(8) 0.0291(8) 0.0060(6) 0.0165(7) 0.0037(7)
C25 0.0278(7) 0.0282(7) 0.0240(7) 0.0014(6) 0.0117(6) 0.0011(6)
C26 0.0271(7) 0.0299(7) 0.0241(7) 0.0014(6) 0.0110(6) 0.0008(6)
C27 0.0307(7) 0.0320(8) 0.0271(7) 0.0018(6) 0.0157(6) 0.0026(6)
C28 0.0417(9) 0.0411(9) 0.0381(9) 0.0036(7) 0.0273(8) 0.0040(8)
C29 0.0426(9) 0.0452(9) 0.0382(9) 0.0079(7) 0.0270(8) -0.0017(8)
C30 0.0344(8) 0.0334(8) 0.0344(8) 0.0080(7) 0.0186(7) -0.0002(7)
C32 0.0335(8) 0.0303(7) 0.0287(7) 0.0025(6) 0.0190(6) 0.0019(7)
C33 0.0375(8) 0.0357(8) 0.0269(8) -0.0014(7) 0.0163(7) 0.0031(7)
C34 0.0356(8) 0.0377(8) 0.0309(8) 0.0023(7) 0.0152(7) 0.0058(7)
C35 0.0431(9) 0.0301(8) 0.0374(8) -0.0010(7) 0.0243(7) 0.0012(7)
C36 0.0459(9) 0.0379(9) 0.0296(8) -0.0043(7) 0.0184(7) -0.0001(8)
C37 0.0394(9) 0.0375(9) 0.0264(8) 0.0027(7) 0.0155(7) 0.0032(7)
C38 0.0492(10) 0.0366(9) 0.0391(9) -0.0043(7) 0.0220(8) 0.0028(8)
C42 0.0332(8) 0.0280(7) 0.0311(8) 0.0019(6) 0.0165(7) 0.0000(6)
C43 0.0388(9) 0.0307(8) 0.0372(9) -0.0051(7) 0.0151(7) -0.0048(7)
C44 0.0414(9) 0.0366(8) 0.0288(8) -0.0052(7) 0.0102(7) -0.0003(7)
C45 0.0332(8) 0.0331(8) 0.0247(7) 0.0007(6) 0.0132(6) 0.0031(7)
C46 0.0309(8) 0.0365(8) 0.0271(8) 0.0035(6) 0.0146(6) 0.0063(7)
C47 0.0304(8) 0.0325(8) 0.0295(8) 0.0067(6) 0.0155(7) 0.0056(6)
C48 0.0389(9) 0.0348(8) 0.0384(9) 0.0123(7) 0.0202(7) 0.0081(7)
C49 0.0465(10) 0.0256(8) 0.0511(10) 0.0075(7) 0.0238(8) 0.0027(7)
C50 0.0405(9) 0.0269(7) 0.0404(9) 0.0007(7) 0.0186(7) 0.0017(7)
C52 0.0395(9) 0.0392(8) 0.0273(8) 0.0031(7) 0.0173(7) 0.0038(7)
C53 0.0528(11) 0.0545(11) 0.0337(9) 0.0057(8) 0.0208(8) 0.0194(9)
C54 0.0571(12) 0.0636(12) 0.0372(10) 0.0006(9) 0.0277(9) 0.0148(10)
C55 0.0432(9) 0.0589(11) 0.0298(9) 0.0030(8) 0.0201(8) 0.0018(9)
C56 0.0355(9) 0.0568(11) 0.0311(9) 0.0083(8) 0.0149(7) 0.0086(8)
C57 0.0375(9) 0.0487(9) 0.0308(8) 0.0041(7) 0.0183(7) 0.0077(8)
C58 0.0437(10) 0.0769(13) 0.0346(10) 0.0045(9) 0.0221(8) 0.0057(10)
C101 0.0480(11) 0.0507(11) 0.0567(12) -0.0055(9) 0.0255(9) 0.0056(9)
C102 0.0732(15) 0.0782(16) 0.0741(15) -0.0104(13) 0.0485(13) 0.0043(13)
N1 0.0281(6) 0.0278(6) 0.0251(6) 0.0001(5) 0.0131(5) 0.0014(5)
N11 0.0290(6) 0.0291(6) 0.0280(6) 0.0005(5) 0.0133(5) -0.0019(5)
N18 0.1215(18) 0.0754(13) 0.0412(10) -0.0126(9) 0.0404(11) 0.0037(12)
N21 0.0274(6) 0.0285(6) 0.0222(6) 0.0016(5) 0.0124(5) -0.0008(5)
N31 0.0296(6) 0.0281(6) 0.0278(6) 0.0041(5) 0.0155(5) 0.0008(5)
N39 0.0667(11) 0.0486(9) 0.0561(10) -0.0109(8) 0.0272(9) 0.0129(9)
N41 0.0288(6) 0.0275(6) 0.0244(6) 0.0007(5) 0.0137(5) 0.0006(5)
N51 0.0312(7) 0.0266(6) 0.0287(7) 0.0019(5) 0.0148(6) 0.0017(5)
N59 0.0540(10) 0.1097(15) 0.0339(9) 0.0046(9) 0.0253(8) 0.0082(10)
N100 0.0637(11) 0.0710(12) 0.0577(11) -0.0050(9) 0.0333(9) 0.0024(9)

loop_
_atom_type_symbol
_atom_type_description
_atom_type_scat_dispersion_real
_atom_type_scat_dispersion_imag
_atom_type_scat_source
C C 0.0181 0.0091 'International Tables Vol C Tables 4.2.6.8 and 6.1.1.4'
H H 0.0000 0.0000 'International Tables Vol C Tables 4.2.6.8 and 6.1.1.4'
N N 0.0311 0.0180 'International Tables Vol C Tables 4.2.6.8 and 6.1.1.4'
Co Co -2.3653 3.6143 'International Tables Vol C Tables 4.2.6.8 and 6.1.1.4'

loop_
_geom_angle_atom_site_label_1
_geom_angle_atom_site_label_2
_geom_angle_atom_site_label_3
_geom_angle
_geom_angle_publ_flag
N41 Co1 N21 88.69(5) y
N41 Co1 N51 90.93(5) y
N21 Co1 N51 178.79(5) y
N41 Co1 N1 90.42(5) y
N21 Co1 N1 91.60(5) y
N51 Co1 N1 87.26(5) y
N41 Co1 N31 86.56(5) y
N21 Co1 N31 91.51(5) y
N51 Co1 N31 89.61(5) y
N1 Co1 N31 175.61(5) y
N41 Co1 N11 176.02(5) y
N21 Co1 N11 88.47(5) y
N51 Co1 N11 91.96(5) y
N1 Co1 N11 92.45(5) y
N31 Co1 N11 90.73(5) y
N1 C2 C3 111.40(14) y
C4 C3 C2 106.49(14) y
C3 C4 C5 107.03(14) y
N1 C5 C6 123.97(14) y
N1 C5 C4 108.67(13) y
C6 C5 C4 127.35(14) y
C7 C6 C5 125.83(14) y
C7 C6 C12 116.92(14) y
C5 C6 C12 117.22(14) y
C6 C7 N11 123.86(14) y
C6 C7 C8 127.70(15) y
N11 C7 C8 108.39(14) y
C9 C8 C7 107.21(15) y
C8 C9 C10 106.88(15) y
N11 C10 C9 111.41(15) y
C13 C12 C17 119.19(15) y
C13 C12 C6 119.67(14) y
C17 C12 C6 121.13(14) y
C14 C13 C12 120.78(15) y
C13 C14 C15 119.47(16) y
C14 C15 C16 120.45(15) y
C14 C15 C18 118.53(16) y
C16 C15 C18 121.01(16) y
C17 C16 C15 119.54(16) y
C16 C17 C12 120.55(17) y
N18 C18 C15 178.5(2) y
N21 C22 C23 110.90(13) y
C24 C23 C22 107.01(13) y
C23 C24 C25 106.96(14) y
N21 C25 C26 123.32(13) y
N21 C25 C24 108.48(12) y
C26 C25 C24 128.19(14) y
C27 C26 C25 124.93(13) y
C27 C26 C32 116.70(13) y
C25 C26 C32 118.37(12) y
C26 C27 N31 124.27(13) y
C26 C27 C28 127.54(14) y
N31 C27 C28 107.96(13) y
C29 C28 C27 107.20(14) y
C28 C29 C30 106.69(14) y
N31 C30 C29 111.45(14) y
C33 C32 C37 119.16(14) y
C33 C32 C26 121.13(13) y
C37 C32 C26 119.68(13) y
C34 C33 C32 120.57(14) y
C33 C34 C35 119.45(15) y
C34 C35 C36 120.58(15) y
C34 C35 C38 119.37(15) y
C36 C35 C38 120.02(14) y
C37 C36 C35 119.31(15) y
C36 C37 C32 120.91(15) y
N39 C38 C35 178.9(2) y
N41 C42 C43 111.34(13) y
C44 C43 C42 106.51(14) y
C43 C44 C45 107.28(14) y
N41 C45 C46 123.92(14) y
N41 C45 C44 108.38(13) y
C46 C45 C44 127.39(14) y
C47 C46 C45 124.76(14) y
C47 C46 C52 118.96(14) y
C45 C46 C52 116.27(14) y
N51 C47 C46 122.74(13) y
N51 C47 C48 108.29(13) y
C46 C47 C48 128.96(15) y
C49 C48 C47 107.20(14) y
C48 C49 C50 106.83(14) y
N51 C50 C49 110.89(15) y
C53 C52 C57 118.94(15) y
C53 C52 C46 118.38(14) y
C57 C52 C46 122.67(14) y
C54 C53 C52 120.93(17) y
C53 C54 C55 119.58(17) y
C54 C55 C56 120.66(16) y
C54 C55 C58 119.39(17) y
C56 C55 C58 119.94(17) y
C57 C56 C55 119.28(16) y
C56 C57 C52 120.60(16) y
N59 C58 C55 178.7(3) y
N100 C101 C102 178.9(2) y
C2 N1 C5 106.41(12) y
C2 N1 Co1 126.69(11) y
C5 N1 Co1 126.90(10) y
C10 N11 C7 106.10(13) y
C10 N11 Co1 127.09(11) y
C7 N11 Co1 126.80(10) y
C22 N21 C25 106.64(12) y
C22 N21 Co1 125.66(10) y
C25 N21 Co1 126.44(9) y
C30 N31 C27 106.69(13) y
C30 N31 Co1 127.33(11) y
C27 N31 Co1 125.52(10) y
C42 N41 C45 106.46(12) y
C42 N41 Co1 127.64(10) y
C45 N41 Co1 125.71(10) y
C50 N51 C47 106.74(13) y
C50 N51 Co1 125.75(11) y
C47 N51 Co1 126.20(10) y

loop_
_geom_bond_atom_site_label_1
_geom_bond_atom_site_label_2
_geom_bond_distance
_geom_bond_publ_flag
Co1 N41 1.9352(12) y
Co1 N21 1.9359(12) y
Co1 N51 1.9390(12) y
Co1 N1 1.9432(12) y
Co1 N31 1.9444(12) y
Co1 N11 1.9499(12) y
C2 N1 1.333(2) y
C2 C3 1.403(2) y
C3 C4 1.371(2) y
C4 C5 1.413(2) y
C5 N1 1.3933(18) y
C5 C6 1.398(2) y
C6 C7 1.385(2) y
C6 C12 1.495(2) y
C7 N11 1.399(2) y
C7 C8 1.424(2) y
C8 C9 1.354(3) y
C9 C10 1.409(2) y
C10 N11 1.334(2) y
C12 C13 1.386(2) y
C12 C17 1.387(2) y
C13 C14 1.382(2) y
C14 C15 1.384(2) y
C15 C16 1.385(3) y
C15 C18 1.446(2) y
C16 C17 1.385(2) y
C18 N18 1.140(3) y
C22 N21 1.3399(18) y
C22 C23 1.405(2) y
C23 C24 1.369(2) y
C24 C25 1.419(2) y
C25 N21 1.3950(18) y
C25 C26 1.401(2) y
C26 C27 1.389(2) y
C26 C32 1.491(2) y
C27 N31 1.3965(19) y
C27 C28 1.429(2) y
C28 C29 1.362(2) y
C29 C30 1.407(2) y
C30 N31 1.3311(19) y
C32 C33 1.390(2) y
C32 C37 1.392(2) y
C33 C34 1.384(2) y
C34 C35 1.389(2) y
C35 C36 1.391(2) y
C35 C38 1.439(2) y
C36 C37 1.378(2) y
C38 N39 1.145(2) y
C42 N41 1.3372(19) y
C42 C43 1.405(2) y
C43 C44 1.365(2) y
C44 C45 1.420(2) y
C45 N41 1.3920(18) y
C45 C46 1.399(2) y
C46 C47 1.394(2) y
C46 C52 1.492(2) y
C47 N51 1.394(2) y
C47 C48 1.422(2) y
C48 C49 1.366(2) y
C49 C50 1.408(2) y
C50 N51 1.340(2) y
C52 C53 1.393(2) y
C52 C57 1.394(2) y
C53 C54 1.375(2) y
C54 C55 1.386(3) y
C55 C56 1.391(2) y
C55 C58 1.448(2) y
C56 C57 1.385(2) y
C58 N59 1.136(2) y
C101 N100 1.140(3) y
C101 C102 1.453(3) y
